data_4517275
loop_
_publ_author_name
'Mandal, Jayanta'
'Ghorai, Pravat'
'Pal, Kunal'
'Bhaumik, Tanurima'
'Karmakar, Parimal'
'Saha, Amrita'

_publ_section_title
;
 Development of Rhodamine 6G-Based Fluorescent Chemosensors for Al3+-Ion
 Detection: Effect of Ring Strain and Substituent in Enhancing Its Sensing
 Performance
;
_journal_name_full 'ACS Omega'
_journal_paper_doi 10.1021/acsomega.9b02181
_journal_year 2019
_chemical_formula_sum 'C36 H34 Br2 N4 O3'
_chemical_formula_weight 730.49
_space_group_crystal_system monoclinic
_space_group_IT_number 14
_space_group_name_Hall '-P 2ybc'
_space_group_name_H-M_alt 'P 1 21/c 1'
_atom_sites_solution_hydrogens mixed
_audit_creation_method SHELXL-2017/1
_cell_angle_alpha 90
_cell_angle_beta 97.271(4)
_cell_angle_gamma 90
_cell_formula_units_Z 4
_cell_length_a 13.6753(18)
_cell_length_b 9.5139(12)
_cell_length_c 26.448(4)
_cell_measurement_reflns_used 2345
_cell_measurement_temperature 273(2)
_cell_measurement_theta_max 27.110
_cell_measurement_theta_min 2.018
_cell_volume 3413.4(8)
_computing_structure_refinement 'SHELXL-2017/1 (Sheldrick, 2017)'
_computing_structure_solution 'SHELXT 2014/5 (Sheldrick, 2014)'
_diffrn_ambient_temperature 273(2)
_diffrn_measured_fraction_theta_full 1.000
_diffrn_measured_fraction_theta_max 0.999
_diffrn_measurement_device_type CCD
_diffrn_measurement_method 'omega and phi scans'
_diffrn_radiation_type MoK\a
_diffrn_radiation_wavelength 0.71073
_diffrn_reflns_av_R_equivalents 0.1199
_diffrn_reflns_av_unetI/netI 0.0997
_diffrn_reflns_Laue_measured_fraction_full 1.000
_diffrn_reflns_Laue_measured_fraction_max 0.999
_diffrn_reflns_limit_h_max 17
_diffrn_reflns_limit_h_min -17
_diffrn_reflns_limit_k_max 12
_diffrn_reflns_limit_k_min -12
_diffrn_reflns_limit_l_max 32
_diffrn_reflns_limit_l_min -33
_diffrn_reflns_number 49611
_diffrn_reflns_point_group_measured_fraction_full 1.000
_diffrn_reflns_point_group_measured_fraction_max 0.999
_diffrn_reflns_theta_full 25.242
_diffrn_reflns_theta_max 27.110
_diffrn_reflns_theta_min 2.018
_diffrn_source 'fine-focus sealed tube'
_exptl_absorpt_coefficient_mu 2.415
_exptl_absorpt_correction_type multi-scan
_exptl_absorpt_process_details SADABAS
_exptl_crystal_colour yellow
_exptl_crystal_density_diffrn 1.421
_exptl_crystal_description block
_exptl_crystal_F_000 1488
_exptl_crystal_size_max 0.140
_exptl_crystal_size_mid 0.100
_exptl_crystal_size_min 0.040
_exptl_transmission_factor_max 0.7071
_exptl_transmission_factor_min 0.6042
_refine_diff_density_max 0.363
_refine_diff_density_min -0.288
_refine_diff_density_rms 0.047
_refine_ls_extinction_method none
_refine_ls_goodness_of_fit_ref 0.989
_refine_ls_hydrogen_treatment mixed
_refine_ls_matrix_type full
_refine_ls_number_parameters 432
_refine_ls_number_reflns 7514
_refine_ls_number_restraints 0
_refine_ls_restrained_S_all 0.989
_refine_ls_R_factor_all 0.2351
_refine_ls_R_factor_gt 0.0675
_refine_ls_shift/su_max 0.003
_refine_ls_shift/su_mean 0.000
_refine_ls_structure_factor_coef Fsqd
_refine_ls_weighting_details 'w=1/[\s^2^(Fo^2^)+(0.0782P)^2^+0.8786P] where P=(Fo^2^+2Fc^2^)/3'
_refine_ls_weighting_scheme calc
_refine_ls_wR_factor_gt 0.1484
_refine_ls_wR_factor_ref 0.2194
_reflns_Friedel_coverage 0.000
_reflns_number_gt 2356
_reflns_number_total 7514
_reflns_threshold_expression 'I > 2\s(I)'
_cod_data_source_file ao9b02181_si_004.cif
_cod_data_source_block shelx
_cod_original_sg_symbol_H-M 'P 21/c'
_cod_database_code 4517275
_shelx_shelxl_version_number 2017/1
_shelx_space_group_comment
;
The symmetry employed for this shelxl refinement is uniquely defined
by the following loop, which should always be used as a source of
symmetry information in preference to the above space-group names.
They are only intended as comments.
;

loop_
_space_group_symop_operation_xyz
'x, y, z'
'-x, y+1/2, -z+1/2'
'-x, -y, -z'
'x, -y-1/2, z-1/2'

loop_
_atom_site_label
_atom_site_type_symbol
_atom_site_fract_x
_atom_site_fract_y
_atom_site_fract_z
_atom_site_U_iso_or_equiv
_atom_site_adp_type
_atom_site_occupancy
_atom_site_site_symmetry_order
_atom_site_calc_flag
_atom_site_refinement_flags_posn
_atom_site_refinement_flags_adp
_atom_site_refinement_flags_occupancy
_atom_site_disorder_assembly
_atom_site_disorder_group
Br1 Br 0.0607(3) -0.1525(5) 0.7906(3) 0.1249(11) Uani 0.5 1 d . . P A 1
Br2 Br -0.0365(3) 0.3506(6) 0.90559(19) 0.164(2) Uani 0.5 1 d . . P B 1
O3 O 0.2367(3) 0.6528(4) 0.55574(14) 0.0828(11) Uani 1 1 d . . . . .
O2 O 0.5731(4) 0.5885(7) 0.7434(2) 0.189(3) Uani 1 1 d . . . . .
C34 C -0.0695(9) 0.260(2) 0.5596(5) 0.411(14) Uani 1 1 d . . . C 1
H34A H -0.078710 0.176315 0.578867 0.617 Uiso 1 1 calc R U . C 1
H34B H -0.119955 0.265193 0.530961 0.617 Uiso 1 1 calc R U . C 1
H34C H -0.073347 0.340846 0.580929 0.617 Uiso 1 1 calc R U . C 1
N2 N 0.4416(4) 0.6150(5) 0.68106(19) 0.0859(14) Uani 1 1 d . . . . .
N3 N 0.0828(4) 0.2222(7) 0.5856(3) 0.111(2) Uani 1 1 d . . . . .
C20 C 0.3231(4) 0.3600(5) 0.63880(18) 0.0666(14) Uani 1 1 d . . . . .
H20 H 0.377669 0.331992 0.661110 0.080 Uiso 1 1 calc R U . . .
N4 N 0.3528(5) 1.1027(6) 0.5187(2) 0.0971(18) Uani 1 1 d . . . . .
C19 C 0.3255(4) 0.4913(5) 0.61592(18) 0.0608(12) Uani 1 1 d . . . . .
C18 C 0.4145(4) 0.5859(5) 0.6260(2) 0.0661(13) Uani 1 1 d . . . . .
C21 C 0.2446(4) 0.2696(5) 0.63028(19) 0.0681(14) Uani 1 1 d . . . . .
C25 C 0.2434(4) 0.5278(5) 0.5828(2) 0.0647(13) Uani 1 1 d . . . . .
C26 C 0.3986(4) 0.7213(5) 0.59658(19) 0.0642(13) Uani 1 1 d . . . . .
O1 O 0.1199(4) 0.4597(5) 0.84924(19) 0.153(2) Uani 1 1 d . . . . .
H1 H 0.079549 0.486040 0.867638 0.229 Uiso 1 1 calc R U . . .
C28 C 0.4563(5) 0.9542(6) 0.5768(2) 0.0772(15) Uani 1 1 d . . . . .
C31 C 0.3129(4) 0.7482(5) 0.5647(2) 0.0680(14) Uani 1 1 d . . . . .
C23 C 0.1615(4) 0.3120(6) 0.5961(2) 0.0749(15) Uani 1 1 d . . . . .
C27 C 0.4683(4) 0.8270(5) 0.60136(19) 0.0730(14) Uani 1 1 d . . . . .
H27 H 0.526929 0.811030 0.622490 0.088 Uiso 1 1 calc R U . . .
C29 C 0.3679(5) 0.9773(6) 0.5439(2) 0.0800(16) Uani 1 1 d . . . . .
C30 C 0.2966(4) 0.8737(6) 0.5383(2) 0.0795(15) Uani 1 1 d . . . . .
H30 H 0.237997 0.888083 0.517021 0.095 Uiso 1 1 calc R U . . .
C17 C 0.5065(5) 0.5094(6) 0.6145(3) 0.0816(16) Uani 1 1 d . . . . .
C24 C 0.1634(4) 0.4416(6) 0.5731(2) 0.0788(16) Uani 1 1 d . . . . .
H24 H 0.109420 0.470911 0.550629 0.095 Uiso 1 1 calc R U . . .
N1 N 0.2623(4) 0.4602(6) 0.7964(2) 0.1148(18) Uani 1 1 d . . . . .
C22 C 0.2482(4) 0.1259(5) 0.6544(2) 0.0918(18) Uani 1 1 d . . . . .
H22A H 0.252535 0.055606 0.628764 0.138 Uiso 1 1 calc R U . . .
H22B H 0.189586 0.110962 0.670190 0.138 Uiso 1 1 calc R U . . .
H22C H 0.304928 0.119491 0.679765 0.138 Uiso 1 1 calc R U . . .
C1 C 0.1604(5) 0.2584(8) 0.8041(2) 0.0878(17) Uani 1 1 d . . . . .
C7 C 0.2421(5) 0.3336(7) 0.7853(2) 0.0970(19) Uani 1 1 d . . . . .
H7 H 0.280702 0.285998 0.764326 0.116 Uiso 1 1 calc R U . . .
C9 C 0.3016(5) 0.6289(6) 0.7335(2) 0.106(2) Uani 1 1 d . . . . .
H9A H 0.261867 0.698166 0.748460 0.127 Uiso 1 1 calc R U . . .
H9B H 0.258882 0.579104 0.707320 0.127 Uiso 1 1 calc R U . . .
C6 C 0.1421(5) 0.1227(8) 0.7904(2) 0.104(2) Uani 1 1 d . . . . .
H6 H 0.181881 0.078931 0.769054 0.124 Uiso 1 1 calc R U . . .
C12 C 0.5724(6) 0.4994(9) 0.6575(5) 0.122(3) Uani 1 1 d . . . . .
C16 C 0.5269(5) 0.4544(6) 0.5687(3) 0.115(2) Uani 1 1 d . . . . .
H16 H 0.480997 0.460870 0.539734 0.138 Uiso 1 1 calc R U . . .
C32 C 0.5353(5) 1.0657(6) 0.5833(2) 0.103(2) Uani 1 1 d . . . . .
H32A H 0.582499 1.043148 0.612250 0.155 Uiso 1 1 calc R U . . .
H32B H 0.505931 1.155252 0.588669 0.155 Uiso 1 1 calc R U . . .
H32C H 0.567901 1.069701 0.553277 0.155 Uiso 1 1 calc R U . . .
C4 C 0.0066(5) 0.1126(9) 0.8375(3) 0.113(2) Uani 1 1 d . . . . .
H4A H -0.045787 0.063328 0.848235 0.135 Uiso 1 1 calc R U . . .
C35 C 0.2647(5) 1.1371(6) 0.4852(3) 0.107(2) Uani 1 1 d . . . . .
H35A H 0.208802 1.137069 0.504460 0.129 Uiso 1 1 calc R U . . .
H35B H 0.253079 1.065839 0.458902 0.129 Uiso 1 1 calc R U . . .
C2 C 0.1019(5) 0.3251(7) 0.8358(3) 0.105(2) Uani 1 1 d . . . . .
C11 C 0.5340(7) 0.5686(9) 0.6999(4) 0.119(3) Uani 1 1 d . . . . .
C10 C 0.3827(5) 0.7050(7) 0.7086(2) 0.111(2) Uani 1 1 d . . . . .
H10A H 0.352055 0.775809 0.685358 0.133 Uiso 1 1 calc R U . . .
H10B H 0.425800 0.753256 0.734971 0.133 Uiso 1 1 calc R U . . .
C3 C 0.0235(5) 0.2498(9) 0.8523(3) 0.114(2) Uani 1 1 d . . . . .
C5 C 0.0668(6) 0.0485(8) 0.8071(3) 0.108(2) Uani 1 1 d . . . . .
C8 C 0.3419(5) 0.5277(8) 0.7734(3) 0.128(3) Uani 1 1 d . . . . .
H8A H 0.380346 0.456743 0.758475 0.153 Uiso 1 1 calc R U . . .
H8B H 0.385173 0.576661 0.799512 0.153 Uiso 1 1 calc R U . . .
C13 C 0.6643(10) 0.4257(14) 0.6572(7) 0.193(8) Uani 1 1 d . . . . .
H13 H 0.708256 0.410668 0.686480 0.231 Uiso 1 1 calc R U . . .
C36 C 0.2727(5) 1.2790(7) 0.4607(3) 0.133(3) Uani 1 1 d . . . . .
H36A H 0.212993 1.298751 0.438663 0.199 Uiso 1 1 calc R U . . .
H36B H 0.283051 1.349878 0.486652 0.199 Uiso 1 1 calc R U . . .
H36C H 0.327285 1.278717 0.441139 0.199 Uiso 1 1 calc R U . . .
C33 C -0.0016(6) 0.2567(10) 0.5470(5) 0.183(5) Uani 1 1 d . . . C 1
C15 C 0.6193(9) 0.3877(9) 0.5667(6) 0.174(5) Uani 1 1 d . . . . .
H15 H 0.637452 0.350310 0.536731 0.208 Uiso 1 1 calc R U . . .
C14 C 0.6807(15) 0.3825(17) 0.6129(9) 0.223(12) Uani 1 1 d . . . . .
H14 H 0.742237 0.342077 0.611515 0.268 Uiso 1 1 calc R U . . .
Br1A Br 0.0210(4) -0.1251(6) 0.7879(3) 0.188(2) Uani 0.5 1 d . . P A 2
Br2A Br -0.0779(3) 0.3266(5) 0.8829(2) 0.1559(18) Uani 0.5 1 d . . P B 2
H3 H 0.081(4) 0.157(5) 0.604(2) 0.07(2) Uiso 1 1 d . . . . .
H4 H 0.397(4) 1.155(5) 0.525(2) 0.08(2) Uiso 1 1 d . . . . .

loop_
_atom_site_aniso_label
_atom_site_aniso_U_11
_atom_site_aniso_U_22
_atom_site_aniso_U_33
_atom_site_aniso_U_23
_atom_site_aniso_U_13
_atom_site_aniso_U_12
Br1 0.114(2) 0.1036(13) 0.156(2) -0.0380(12) 0.0112(17) -0.0071(14)
Br2 0.176(4) 0.155(3) 0.187(4) 0.053(3) 0.119(3) 0.045(3)
O3 0.077(3) 0.078(2) 0.090(3) 0.014(2) -0.001(2) -0.002(2)
O2 0.177(5) 0.244(7) 0.122(5) 0.071(4) -0.077(4) -0.122(5)
C34 0.134(11) 0.91(4) 0.179(12) 0.16(2) -0.037(10) 0.046(18)
N2 0.097(4) 0.088(3) 0.071(4) 0.004(3) 0.005(3) -0.026(3)
N3 0.090(5) 0.104(5) 0.132(5) 0.019(4) -0.011(4) -0.029(4)
C20 0.065(3) 0.072(4) 0.063(3) 0.003(3) 0.007(3) -0.010(3)
N4 0.117(5) 0.078(4) 0.096(4) 0.007(3) 0.009(4) -0.008(4)
C19 0.066(3) 0.064(3) 0.053(3) -0.005(3) 0.012(3) -0.009(3)
C18 0.069(4) 0.068(3) 0.063(4) 0.001(3) 0.013(3) -0.005(3)
C21 0.075(4) 0.069(3) 0.062(4) -0.001(3) 0.015(3) -0.004(3)
C25 0.066(4) 0.068(3) 0.061(3) 0.002(3) 0.011(3) 0.002(3)
C26 0.078(4) 0.058(3) 0.058(3) 0.002(3) 0.017(3) 0.000(3)
O1 0.228(6) 0.096(4) 0.157(4) 0.003(3) 0.116(4) 0.006(4)
C28 0.106(5) 0.064(4) 0.065(4) -0.007(3) 0.021(4) -0.013(3)
C31 0.081(4) 0.064(4) 0.061(4) -0.002(3) 0.021(3) -0.002(3)
C23 0.068(4) 0.082(4) 0.075(4) -0.008(3) 0.007(3) -0.015(3)
C27 0.090(4) 0.064(4) 0.067(4) 0.002(3) 0.017(3) -0.005(3)
C29 0.112(5) 0.062(4) 0.070(4) 0.006(3) 0.027(4) 0.008(4)
C30 0.089(4) 0.072(4) 0.079(4) 0.006(3) 0.014(3) 0.007(3)
C17 0.073(4) 0.068(4) 0.108(5) 0.023(4) 0.024(4) -0.006(3)
C24 0.067(4) 0.078(4) 0.088(4) 0.007(3) -0.003(3) -0.007(3)
N1 0.151(5) 0.113(4) 0.088(4) 0.010(4) 0.042(3) -0.023(4)
C22 0.106(5) 0.083(4) 0.084(4) 0.000(3) 0.005(3) -0.026(3)
C1 0.100(5) 0.097(5) 0.070(4) 0.014(4) 0.027(4) 0.009(4)
C7 0.107(5) 0.112(5) 0.075(4) 0.019(4) 0.025(4) 0.011(4)
C9 0.156(6) 0.095(5) 0.073(4) -0.008(4) 0.038(4) -0.017(4)
C6 0.118(6) 0.118(6) 0.075(5) -0.005(4) 0.016(4) -0.003(5)
C12 0.070(6) 0.106(6) 0.188(10) 0.062(6) 0.009(6) -0.025(4)
C16 0.119(6) 0.074(4) 0.168(7) 0.009(4) 0.081(5) -0.003(4)
C32 0.129(5) 0.079(4) 0.104(5) 0.008(3) 0.019(4) -0.028(4)
C4 0.098(5) 0.115(6) 0.125(6) 0.041(5) 0.011(5) 0.013(5)
C35 0.130(6) 0.079(4) 0.114(5) 0.024(4) 0.023(5) 0.007(4)
C2 0.131(6) 0.088(5) 0.103(5) 0.028(4) 0.041(5) 0.012(5)
C11 0.104(7) 0.134(7) 0.107(7) 0.051(6) -0.029(6) -0.062(5)
C10 0.170(7) 0.097(5) 0.067(4) -0.006(4) 0.020(4) -0.042(5)
C3 0.117(6) 0.110(6) 0.126(6) 0.045(5) 0.056(5) 0.042(5)
C5 0.113(6) 0.120(6) 0.091(5) 0.000(4) 0.005(4) -0.019(5)
C8 0.146(6) 0.153(6) 0.085(5) 0.029(5) 0.017(5) -0.050(5)
C13 0.078(8) 0.147(11) 0.35(2) 0.129(13) 0.016(10) -0.012(7)
C36 0.155(6) 0.096(5) 0.147(6) 0.034(5) 0.017(5) 0.009(4)
C33 0.057(5) 0.174(8) 0.304(14) 0.055(8) -0.029(7) -0.049(5)
C15 0.177(11) 0.073(5) 0.305(17) -0.002(8) 0.168(11) -0.005(7)
C14 0.120(11) 0.121(10) 0.44(4) 0.101(16) 0.086(16) -0.018(8)
Br1A 0.223(6) 0.202(5) 0.139(2) -0.032(3) 0.020(4) -0.102(4)
Br2A 0.150(3) 0.1050(15) 0.234(5) 0.013(2) 0.107(3) 0.0301(19)

loop_
_atom_type_symbol
_atom_type_description
_atom_type_scat_dispersion_real
_atom_type_scat_dispersion_imag
_atom_type_scat_source
C C 0.0033 0.0016 'International Tables Vol C Tables 4.2.6.8 and 6.1.1.4'
H H 0.0000 0.0000 'International Tables Vol C Tables 4.2.6.8 and 6.1.1.4'
N N 0.0061 0.0033 'International Tables Vol C Tables 4.2.6.8 and 6.1.1.4'
O O 0.0106 0.0060 'International Tables Vol C Tables 4.2.6.8 and 6.1.1.4'
Br Br -0.2901 2.4595 'International Tables Vol C Tables 4.2.6.8 and 6.1.1.4'

loop_
_geom_angle_atom_site_label_1
_geom_angle_atom_site_label_2
_geom_angle_atom_site_label_3
_geom_angle
C31 O3 C25 118.5(4)
C11 N2 C10 123.9(7)
C11 N2 C18 113.7(6)
C10 N2 C18 121.5(5)
C23 N3 C33 121.6(6)
C21 C20 C19 123.6(5)
C29 N4 C35 124.0(6)
C25 C19 C20 116.2(4)
C25 C19 C18 122.3(5)
C20 C19 C18 121.4(5)
N2 C18 C26 110.4(4)
N2 C18 C19 112.3(4)
C26 C18 C19 111.0(4)
N2 C18 C17 100.1(5)
C26 C18 C17 112.1(4)
C19 C18 C17 110.5(4)
C20 C21 C23 118.3(5)
C20 C21 C22 121.1(5)
C23 C21 C22 120.6(5)
C24 C25 C19 122.4(5)
C24 C25 O3 114.9(5)
C19 C25 O3 122.7(5)
C31 C26 C27 116.5(5)
C31 C26 C18 122.0(5)
C27 C26 C18 121.5(5)
C27 C28 C29 118.0(5)
C27 C28 C32 121.6(6)
C29 C28 C32 120.4(5)
O3 C31 C26 123.3(5)
O3 C31 C30 114.2(5)
C26 C31 C30 122.5(5)
N3 C23 C24 121.8(6)
N3 C23 C21 119.7(6)
C24 C23 C21 118.5(5)
C28 C27 C26 124.0(5)
N4 C29 C30 120.6(7)
N4 C29 C28 119.9(6)
C30 C29 C28 119.5(5)
C29 C30 C31 119.7(6)
C12 C17 C16 121.4(8)
C12 C17 C18 110.1(7)
C16 C17 C18 128.5(7)
C25 C24 C23 121.0(5)
C7 N1 C8 118.4(6)
C6 C1 C2 119.8(6)
C6 C1 C7 119.8(7)
C2 C1 C7 120.4(7)
N1 C7 C1 122.7(6)
C8 C9 C10 112.7(6)
C1 C6 C5 121.8(7)
C17 C12 C13 120.9(12)
C17 C12 C11 110.3(8)
C13 C12 C11 128.7(12)
C17 C16 C15 118.9(9)
C5 C4 C3 120.0(7)
N4 C35 C36 111.5(6)
O1 C2 C1 119.7(7)
O1 C2 C3 121.8(7)
C1 C2 C3 118.5(7)
O2 C11 N2 124.6(11)
O2 C11 C12 129.7(11)
N2 C11 C12 105.7(7)
N2 C10 C9 114.6(5)
C4 C3 C2 120.3(7)
C4 C3 Br2A 113.1(7)
C2 C3 Br2A 125.5(7)
C4 C3 Br2 126.6(6)
C2 C3 Br2 112.2(6)
C4 C5 C6 119.7(7)
C4 C5 Br1A 111.0(7)
C6 C5 Br1A 128.8(7)
C4 C5 Br1 123.7(7)
C6 C5 Br1 116.4(7)
N1 C8 C9 110.7(6)
C14 C13 C12 114(2)
C34 C33 N3 116.2(14)
C14 C15 C16 115.0(14)
C13 C14 C15 129(2)

loop_
_geom_bond_atom_site_label_1
_geom_bond_atom_site_label_2
_geom_bond_distance
Br1 C5 1.961(9)
Br2 C3 1.968(9)
O3 C31 1.379(6)
O3 C25 1.385(5)
O2 C11 1.219(8)
C34 C33 1.026(14)
N2 C11 1.371(9)
N2 C10 1.435(7)
N2 C18 1.483(6)
N3 C23 1.375(7)
N3 C33 1.478(10)
C20 C21 1.372(6)
C20 C19 1.390(6)
N4 C29 1.370(7)
N4 C35 1.440(8)
C19 C25 1.379(6)
C19 C18 1.510(6)
C18 C26 1.506(7)
C18 C17 1.518(7)
C21 C23 1.419(7)
C21 C22 1.508(7)
C25 C24 1.364(6)
C26 C31 1.377(6)
C26 C27 1.380(6)
O1 C2 1.343(7)
C28 C27 1.374(7)
C28 C29 1.414(7)
C28 C32 1.508(7)
C31 C30 1.387(7)
C23 C24 1.376(7)
C29 C30 1.381(7)
C17 C12 1.361(9)
C17 C16 1.379(9)
N1 C7 1.262(7)
N1 C8 1.462(8)
C1 C6 1.356(8)
C1 C2 1.385(8)
C1 C7 1.465(8)
C9 C8 1.483(8)
C9 C10 1.541(8)
C6 C5 1.367(8)
C12 C13 1.441(15)
C12 C11 1.456(10)
C16 C15 1.421(11)
C4 C5 1.366(9)
C4 C3 1.374(9)
C35 C36 1.508(7)
C2 C3 1.404(9)
C3 Br2A 1.842(8)
C5 Br1A 1.816(9)
C13 C14 1.29(2)
C15 C14 1.39(2)
